data_7246428
loop_
_publ_author_name
'Land, Michael A.'
'Robertson, Katherine N.'
'Clyburne, Jason A. C.'
'Barry, Se&#xe1;n T'

_publ_section_title
;
 Disturbance of intermolecular forces: eutectics as a new tool for the
 preparation of vapor-phase deposition precursors.
;
_journal_issue 12
_journal_name_full 'Physical chemistry chemical physics : PCCP'
_journal_page_first 8336
_journal_page_last 8340
_journal_paper_doi 10.1039/d2cp05341a
_journal_volume 25
_journal_year 2023
_chemical_formula_moiety 'C20 H49 Cl5 Mo2 N5, C12 H28 Cl2 Mo N2 O2'
_chemical_formula_sum 'C32 H77 Cl7 Mo3 N7 O2'
_chemical_formula_weight 1127.97
_space_group_crystal_system triclinic
_space_group_IT_number 2
_space_group_name_Hall '-P 1'
_space_group_name_H-M_alt 'P -1'
_atom_sites_solution_hydrogens geom
_atom_sites_solution_primary 'dual space'
_audit_creation_method SHELXL-2018/3
_audit_update_record
;
2022-10-20 deposited with the CCDC.	2023-03-09 downloaded from the CCDC.
;
_cell_angle_alpha 113.368(5)
_cell_angle_beta 108.738(5)
_cell_angle_gamma 97.767(5)
_cell_formula_units_Z 2
_cell_length_a 11.6961(18)
_cell_length_b 15.988(3)
_cell_length_c 16.238(3)
_cell_measurement_reflns_used 9905
_cell_measurement_temperature 125(2)
_cell_measurement_theta_max 26.2861
_cell_measurement_theta_min 2.3136
_cell_volume 2516.4(8)
_computing_cell_refinement 'SAINT V8.40B (Bruker AXS LLC, 2019)'
_computing_data_collection 'Bruker Instrument Service v8.5.0.11 RC8'
_computing_data_reduction 'SAINT V8.40B (Bruker AXS LLC, 2019)'
_computing_structure_refinement 'SHELXL-2018/3 (Sheldrick, 2018)'
_computing_structure_solution 'SHELXT-2014 (Sheldrick, 2015)'
_diffrn_ambient_temperature 125(2)
_diffrn_detector '100 \\times 140 mm^2^ CMOS sensor'
_diffrn_detector_area_resol_mean 7.3910
_diffrn_detector_type 'Bruker PHOTON III'
_diffrn_measured_fraction_theta_full 1.000
_diffrn_measured_fraction_theta_max 0.990
_diffrn_measurement_device '\k--geometry diffractometer'
_diffrn_measurement_device_type 'Bruker D8 VENTURE'
_diffrn_radiation_monochromator 'multilayer mirror'
_diffrn_radiation_type MoK\a
_diffrn_radiation_wavelength 0.71073
_diffrn_reflns_av_R_equivalents 0.0845
_diffrn_reflns_av_unetI/netI 0.0416
_diffrn_reflns_Laue_measured_fraction_full 1.000
_diffrn_reflns_Laue_measured_fraction_max 0.990
_diffrn_reflns_limit_h_max 14
_diffrn_reflns_limit_h_min -14
_diffrn_reflns_limit_k_max 19
_diffrn_reflns_limit_k_min -20
_diffrn_reflns_limit_l_max 20
_diffrn_reflns_limit_l_min -20
_diffrn_reflns_number 116258
_diffrn_reflns_point_group_measured_fraction_full 1.000
_diffrn_reflns_point_group_measured_fraction_max 0.990
_diffrn_reflns_theta_full 25.242
_diffrn_reflns_theta_max 26.511
_diffrn_reflns_theta_min 1.893
_diffrn_source_current 1.4
_diffrn_source_power 0.07
_diffrn_source_type 'Incoatec I\mS 3.0'
_diffrn_source_voltage 50
_exptl_absorpt_coefficient_mu 1.142
_exptl_absorpt_correction_T_max 0.0151
_exptl_absorpt_correction_T_min 0.0030
_exptl_absorpt_correction_type multi-scan
_exptl_absorpt_process_details
;
 SADABS 2016/2: Krause, L., Herbst-Irmer, R., Sheldrick G.M. & Stalke D.,
 J. Appl. Cryst. 48 (2015) 3-10
;
_exptl_crystal_colour 'light green'
_exptl_crystal_density_diffrn 1.489
_exptl_crystal_description prism
_exptl_crystal_F_000 1158
_exptl_crystal_size_max 0.128
_exptl_crystal_size_mid 0.074
_exptl_crystal_size_min 0.050
_refine_diff_density_max 1.418
_refine_diff_density_min -1.557
_refine_diff_density_rms 0.192
_refine_ls_extinction_method none
_refine_ls_goodness_of_fit_ref 1.184
_refine_ls_hydrogen_treatment constr
_refine_ls_matrix_type full
_refine_ls_number_parameters 775
_refine_ls_number_reflns 10357
_refine_ls_number_restraints 1414
_refine_ls_restrained_S_all 1.113
_refine_ls_R_factor_all 0.1582
_refine_ls_R_factor_gt 0.1420
_refine_ls_shift/su_max 0.000
_refine_ls_shift/su_mean 0.000
_refine_ls_structure_factor_coef Fsqd
_refine_ls_weighting_details 'w=1/[\s^2^(Fo^2^)+87.4166P] where P=(Fo^2^+2Fc^2^)/3'
_refine_ls_weighting_scheme calc
_refine_ls_wR_factor_gt 0.3059
_refine_ls_wR_factor_ref 0.3130
_reflns_Friedel_coverage 0.000
_reflns_number_gt 8461
_reflns_number_total 10357
_reflns_threshold_expression 'I > 2\s(I)'
_cod_data_source_file d2cp05341a3.cif
_cod_data_source_block Cocrystal4and3_ML_SB_053
_cod_depositor_comments 'Adding full bibliography for 7246426--7246428.cif.'
_cod_original_cell_volume 2516.4(7)
_cod_database_code 7246428
_shelx_shelxl_version_number 2018/3
_shelx_space_group_comment
;
The symmetry employed for this shelxl refinement is uniquely defined
by the following loop, which should always be used as a source of
symmetry information in preference to the above space-group names.
They are only intended as comments.
;
_shelx_estimated_absorpt_t_min 0.868
_shelx_estimated_absorpt_t_max 0.945
_diffrn_source_source 'microfocus sealed tube'

loop_
_space_group_symop_operation_xyz
'x, y, z'
'-x, -y, -z'

loop_
_atom_site_label
_atom_site_type_symbol
_atom_site_fract_x
_atom_site_fract_y
_atom_site_fract_z
_atom_site_U_iso_or_equiv
_atom_site_adp_type
_atom_site_occupancy
_atom_site_site_symmetry_order
_atom_site_calc_flag
_atom_site_refinement_flags_posn
_atom_site_refinement_flags_adp
_atom_site_refinement_flags_occupancy
_atom_site_disorder_assembly
_atom_site_disorder_group
Mo1 Mo 0.41644(13) 0.24031(10) 0.31565(12) 0.0555(4) Uani 1 1 d D . . . .
Cl2 Cl 0.6676(4) 0.3009(3) 0.3949(3) 0.0501(9) Uani 1 1 d . . . . .
Cl3 Cl 0.4393(4) 0.2739(3) 0.4798(4) 0.0614(11) Uani 1 1 d . . . . .
O1 O 0.8344(10) 0.4193(8) 0.3035(8) 0.049(2) Uani 1 1 d . . . . .
O2 O 0.7846(11) 0.5805(8) 0.3218(8) 0.054(3) Uani 1 1 d . . . . .
N1 N 0.2666(12) 0.1624(9) 0.2627(12) 0.063(4) Uani 1 1 d D . . . .
N2 N 0.3965(12) 0.3482(9) 0.3237(9) 0.048(3) Uani 1 1 d . . . . .
N3 N 0.4710(13) 0.1986(10) 0.1893(11) 0.065(4) Uani 1 1 d D . . . .
H3NA H 0.490525 0.250427 0.183295 0.097 Uiso 1 1 calc R U . A 1
H3NB H 0.541488 0.183647 0.206841 0.097 Uiso 1 1 calc R U . A 1
Cl1A Cl 0.5030(10) 0.0892(7) 0.3428(8) 0.045(2) Uani 0.5 1 d D U P B 1
Cl4A Cl 0.7271(10) 0.1046(8) 0.2539(7) 0.047(2) Uani 0.5 1 d D U P B 1
Cl5A Cl 0.9488(11) 0.2496(13) 0.4966(8) 0.048(3) Uani 0.5 1 d D U P B 1
Mo2A Mo 0.7345(4) 0.1524(3) 0.4173(3) 0.0410(9) Uani 0.5 1 d D . P B 1
N4A N 0.757(2) 0.0520(15) 0.4197(19) 0.045(5) Uani 0.5 1 d D U P B 1
N5A N 0.730(3) 0.2372(18) 0.5625(18) 0.043(5) Uani 0.5 1 d D U P B 1
H5NA H 0.791919 0.290871 0.591519 0.065 Uiso 0.5 1 calc R U P B 1
H5NB H 0.659389 0.252724 0.548643 0.065 Uiso 0.5 1 calc R U P B 1
C13A C 0.756(3) -0.0510(18) 0.385(2) 0.051(4) Uani 0.5 1 d D U P B 1
C14A C 0.846(3) -0.065(2) 0.341(2) 0.052(5) Uani 0.5 1 d D U P B 1
H14A H 0.891665 -0.003086 0.349992 0.079 Uiso 0.5 1 calc R U P B 1
H14B H 0.801237 -0.108966 0.269949 0.079 Uiso 0.5 1 calc R U P B 1
H14C H 0.907260 -0.091183 0.371617 0.079 Uiso 0.5 1 calc R U P B 1
C15A C 0.623(3) -0.114(2) 0.318(2) 0.055(6) Uani 0.5 1 d D U P B 1
H15A H 0.612228 -0.139255 0.249774 0.083 Uiso 0.5 1 calc R U P B 1
H15B H 0.563888 -0.076279 0.328392 0.083 Uiso 0.5 1 calc R U P B 1
H15C H 0.604238 -0.166637 0.332900 0.083 Uiso 0.5 1 calc R U P B 1
C16A C 0.802(3) -0.062(2) 0.481(2) 0.052(5) Uani 0.5 1 d D U P B 1
H16A H 0.750931 -0.123523 0.467878 0.077 Uiso 0.5 1 calc R U P B 1
H16B H 0.793947 -0.009940 0.533688 0.077 Uiso 0.5 1 calc R U P B 1
H16C H 0.891280 -0.060979 0.499850 0.077 Uiso 0.5 1 calc R U P B 1
C17A C 0.737(3) 0.210(2) 0.639(2) 0.048(5) Uani 0.5 1 d D U P B 1
C18A C 0.632(3) 0.117(2) 0.593(2) 0.052(6) Uani 0.5 1 d D U P B 1
H18A H 0.550093 0.127402 0.568251 0.078 Uiso 0.5 1 calc R U P B 1
H18B H 0.636315 0.095353 0.641910 0.078 Uiso 0.5 1 calc R U P B 1
H18C H 0.642757 0.068345 0.537811 0.078 Uiso 0.5 1 calc R U P B 1
C19A C 0.869(3) 0.200(2) 0.678(3) 0.054(6) Uani 0.5 1 d D U P B 1
H19A H 0.868761 0.136025 0.634720 0.081 Uiso 0.5 1 calc R U P B 1
H19B H 0.891041 0.207233 0.744694 0.081 Uiso 0.5 1 calc R U P B 1
H19C H 0.930337 0.248558 0.679348 0.081 Uiso 0.5 1 calc R U P B 1
C20A C 0.723(3) 0.291(3) 0.724(2) 0.055(7) Uani 0.5 1 d D U P B 1
H20A H 0.791100 0.349829 0.751788 0.083 Uiso 0.5 1 calc R U P B 1
H20B H 0.726145 0.272629 0.775520 0.083 Uiso 0.5 1 calc R U P B 1
H20C H 0.640790 0.301582 0.698388 0.083 Uiso 0.5 1 calc R U P B 1
Cl1B Cl 0.4990(11) 0.0780(7) 0.2993(8) 0.048(2) Uani 0.5 1 d D U P B 2
Cl4B Cl 0.7250(10) 0.1163(7) 0.2200(6) 0.044(2) Uani 0.5 1 d D U P B 2
Cl5B Cl 0.9415(11) 0.2413(13) 0.4624(7) 0.041(3) Uani 0.5 1 d D U P B 2
Mo2B Mo 0.7263(4) 0.1445(3) 0.3765(3) 0.0389(8) Uani 0.5 1 d D . P B 2
N4B N 0.747(2) 0.0394(14) 0.3656(19) 0.046(5) Uani 0.5 1 d D U P B 2
N5B N 0.719(3) 0.2143(17) 0.5224(18) 0.044(5) Uani 0.5 1 d D U P B 2
H5NC H 0.780837 0.268405 0.556597 0.066 Uiso 0.5 1 calc R U P B 2
H5ND H 0.648135 0.230231 0.511262 0.066 Uiso 0.5 1 calc R U P B 2
C13B C 0.757(3) -0.0615(18) 0.326(2) 0.056(5) Uani 0.5 1 d D U P B 2
C14B C 0.846(3) -0.065(2) 0.280(3) 0.057(6) Uani 0.5 1 d D U P B 2
H14D H 0.830703 -0.029243 0.242714 0.085 Uiso 0.5 1 calc R U P B 2
H14E H 0.832897 -0.131860 0.235153 0.085 Uiso 0.5 1 calc R U P B 2
H14F H 0.932494 -0.036937 0.330732 0.085 Uiso 0.5 1 calc R U P B 2
C15B C 0.627(3) -0.130(2) 0.259(3) 0.064(7) Uani 0.5 1 d D U P B 2
H15D H 0.584307 -0.108412 0.211621 0.096 Uiso 0.5 1 calc R U P B 2
H15E H 0.577735 -0.131442 0.297627 0.096 Uiso 0.5 1 calc R U P B 2
H15F H 0.632649 -0.193570 0.223731 0.096 Uiso 0.5 1 calc R U P B 2
C16B C 0.813(3) -0.076(2) 0.419(2) 0.053(5) Uani 0.5 1 d D U P B 2
H16D H 0.842633 -0.132056 0.402074 0.080 Uiso 0.5 1 calc R U P B 2
H16E H 0.747382 -0.084665 0.442992 0.080 Uiso 0.5 1 calc R U P B 2
H16F H 0.883990 -0.019091 0.470995 0.080 Uiso 0.5 1 calc R U P B 2
C17B C 0.724(3) 0.175(2) 0.590(3) 0.051(5) Uani 0.5 1 d D U P B 2
C18B C 0.622(3) 0.079(2) 0.534(2) 0.051(6) Uani 0.5 1 d D U P B 2
H18D H 0.558979 0.074712 0.474894 0.076 Uiso 0.5 1 calc R U P B 2
H18E H 0.581402 0.072457 0.576445 0.076 Uiso 0.5 1 calc R U P B 2
H18F H 0.660981 0.027610 0.515745 0.076 Uiso 0.5 1 calc R U P B 2
C19B C 0.856(3) 0.165(2) 0.629(3) 0.051(6) Uani 0.5 1 d D U P B 2
H19D H 0.871838 0.122822 0.573707 0.076 Uiso 0.5 1 calc R U P B 2
H19E H 0.861634 0.139046 0.674573 0.076 Uiso 0.5 1 calc R U P B 2
H19F H 0.918658 0.228621 0.663189 0.076 Uiso 0.5 1 calc R U P B 2
C20B C 0.704(3) 0.247(3) 0.677(3) 0.055(6) Uani 0.5 1 d D U P B 2
H20D H 0.768596 0.309198 0.708692 0.083 Uiso 0.5 1 calc R U P B 2
H20E H 0.710072 0.223878 0.725330 0.083 Uiso 0.5 1 calc R U P B 2
H20F H 0.619598 0.255262 0.653071 0.083 Uiso 0.5 1 calc R U P B 2
C1A C 0.150(2) 0.104(2) 0.260(3) 0.055(5) Uani 0.5 1 d D U P C 1
C2A C 0.172(3) 0.026(2) 0.289(3) 0.058(6) Uani 0.5 1 d D U P C 1
H2A H 0.092204 -0.011982 0.279850 0.087 Uiso 0.5 1 calc R U P C 1
H2B H 0.232627 0.055073 0.357813 0.087 Uiso 0.5 1 calc R U P C 1
H2C H 0.207242 -0.015447 0.246828 0.087 Uiso 0.5 1 calc R U P C 1
C3A C 0.107(4) 0.174(3) 0.332(3) 0.060(7) Uani 0.5 1 d D U P C 1
H3A H 0.075853 0.216742 0.305945 0.090 Uiso 0.5 1 calc R U P C 1
H3B H 0.178680 0.212709 0.396176 0.090 Uiso 0.5 1 calc R U P C 1
H3C H 0.038931 0.138893 0.339098 0.090 Uiso 0.5 1 calc R U P C 1
C4A C 0.052(3) 0.063(3) 0.157(2) 0.055(7) Uani 0.5 1 d D U P C 1
H4A H 0.066527 0.106947 0.130646 0.082 Uiso 0.5 1 calc R U P C 1
H4B H -0.032180 0.054977 0.157394 0.082 Uiso 0.5 1 calc R U P C 1
H4C H 0.058995 0.001214 0.116773 0.082 Uiso 0.5 1 calc R U P C 1
C1B C 0.132(2) 0.104(2) 0.229(2) 0.054(5) Uani 0.5 1 d D U P C 2
C2B C 0.153(3) 0.014(2) 0.233(3) 0.055(6) Uani 0.5 1 d D U P C 2
H2D H 0.242878 0.018145 0.249048 0.083 Uiso 0.5 1 calc R U P C 2
H2E H 0.100722 -0.041652 0.169239 0.083 Uiso 0.5 1 calc R U P C 2
H2F H 0.130813 0.008348 0.284101 0.083 Uiso 0.5 1 calc R U P C 2
C3B C 0.086(4) 0.160(3) 0.305(3) 0.058(7) Uani 0.5 1 d D U P C 2
H3D H 0.156895 0.194632 0.370129 0.087 Uiso 0.5 1 calc R U P C 2
H3E H 0.020792 0.115640 0.307021 0.087 Uiso 0.5 1 calc R U P C 2
H3F H 0.049265 0.205434 0.287840 0.087 Uiso 0.5 1 calc R U P C 2
C4B C 0.050(3) 0.086(3) 0.128(2) 0.051(6) Uani 0.5 1 d D U P C 2
H4D H 0.100241 0.116945 0.104405 0.077 Uiso 0.5 1 calc R U P C 2
H4E H -0.020505 0.111617 0.130473 0.077 Uiso 0.5 1 calc R U P C 2
H4F H 0.017668 0.016769 0.083900 0.077 Uiso 0.5 1 calc R U P C 2
C5 C 0.3203(15) 0.4111(12) 0.3137(11) 0.047(3) Uani 1 1 d . . . . .
C6 C 0.3026(15) 0.4518(12) 0.4115(11) 0.047(3) Uani 1 1 d . . . . .
H6A H 0.254524 0.399611 0.415687 0.070 Uiso 1 1 calc R U . . .
H6B H 0.256351 0.498763 0.413028 0.070 Uiso 1 1 calc R U . . .
H6C H 0.385734 0.482676 0.467306 0.070 Uiso 1 1 calc R U . . .
C7 C 0.1951(17) 0.3576(14) 0.2260(13) 0.068(5) Uani 1 1 d . . . . .
H7A H 0.209408 0.331587 0.165726 0.102 Uiso 1 1 calc R U . . .
H7B H 0.144146 0.401141 0.223491 0.102 Uiso 1 1 calc R U . . .
H7C H 0.150072 0.305143 0.231603 0.102 Uiso 1 1 calc R U . . .
C8 C 0.3935(17) 0.4916(14) 0.3077(15) 0.062(4) Uani 1 1 d . . . . .
H8A H 0.451405 0.541234 0.374266 0.094 Uiso 1 1 calc R U . . .
H8B H 0.334595 0.518615 0.275711 0.094 Uiso 1 1 calc R U . . .
H8C H 0.442230 0.467405 0.269330 0.094 Uiso 1 1 calc R U . . .
C9A C 0.383(4) 0.118(2) 0.086(2) 0.056(6) Uani 0.5 1 d D U P D 1
C10A C 0.276(4) 0.155(3) 0.052(3) 0.055(7) Uani 0.5 1 d D U P D 1
H10A H 0.309148 0.222290 0.071485 0.083 Uiso 0.5 1 calc R U P D 1
H10B H 0.218091 0.147163 0.082655 0.083 Uiso 0.5 1 calc R U P D 1
H10C H 0.231010 0.118139 -0.019539 0.083 Uiso 0.5 1 calc R U P D 1
C11A C 0.466(4) 0.114(2) 0.035(3) 0.053(6) Uani 0.5 1 d D U P D 1
H11A H 0.421502 0.062185 -0.033060 0.080 Uiso 0.5 1 calc R U P D 1
H11B H 0.542027 0.100621 0.068767 0.080 Uiso 0.5 1 calc R U P D 1
H11C H 0.490514 0.174587 0.034843 0.080 Uiso 0.5 1 calc R U P D 1
C12A C 0.336(4) 0.023(3) 0.087(3) 0.059(7) Uani 0.5 1 d D U P D 1
H12A H 0.260619 -0.019678 0.025928 0.088 Uiso 0.5 1 calc R U P D 1
H12B H 0.315766 0.035765 0.143560 0.088 Uiso 0.5 1 calc R U P D 1
H12C H 0.403223 -0.008384 0.090663 0.088 Uiso 0.5 1 calc R U P D 1
C9B C 0.397(4) 0.149(2) 0.0757(17) 0.054(6) Uani 0.5 1 d D U P D 2
C10B C 0.287(4) 0.188(2) 0.046(3) 0.049(6) Uani 0.5 1 d D U P D 2
H10D H 0.231496 0.180315 0.078711 0.074 Uiso 0.5 1 calc R U P D 2
H10E H 0.237972 0.152350 -0.025512 0.074 Uiso 0.5 1 calc R U P D 2
H10F H 0.319844 0.255607 0.065888 0.074 Uiso 0.5 1 calc R U P D 2
C11B C 0.473(4) 0.146(2) 0.019(3) 0.053(6) Uani 0.5 1 d D U P D 2
H11D H 0.424576 0.095845 -0.049626 0.080 Uiso 0.5 1 calc R U P D 2
H11E H 0.550961 0.131787 0.047668 0.080 Uiso 0.5 1 calc R U P D 2
H11F H 0.495368 0.207816 0.020015 0.080 Uiso 0.5 1 calc R U P D 2
C12B C 0.331(4) 0.042(2) 0.053(3) 0.050(6) Uani 0.5 1 d D U P D 2
H12D H 0.260489 0.041735 0.072303 0.074 Uiso 0.5 1 calc R U P D 2
H12E H 0.393860 0.020667 0.089669 0.074 Uiso 0.5 1 calc R U P D 2
H12F H 0.300221 -0.001058 -0.017977 0.074 Uiso 0.5 1 calc R U P D 2
C21 C 0.8673(15) 0.4948(11) 0.3989(11) 0.049(3) Uani 1 1 d . . . . .
H21A H 0.954802 0.536211 0.425203 0.059 Uiso 1 1 calc R U . . .
H21B H 0.863148 0.468477 0.444078 0.059 Uiso 1 1 calc R U . . .
C22 C 0.7776(17) 0.5513(12) 0.3922(12) 0.055(4) Uani 1 1 d . . . . .
H22A H 0.690487 0.511875 0.370714 0.066 Uiso 1 1 calc R U . . .
H22B H 0.802074 0.607569 0.456852 0.066 Uiso 1 1 calc R U . . .
C23 C 0.9103(18) 0.3566(13) 0.3059(16) 0.072(6) Uani 1 1 d . . . . .
H23A H 0.999181 0.391867 0.329280 0.109 Uiso 1 1 calc R U . . .
H23B H 0.881840 0.303465 0.239578 0.109 Uiso 1 1 calc R U . . .
H23C H 0.902009 0.331563 0.350559 0.109 Uiso 1 1 calc R U . . .
C24 C 0.710(2) 0.6441(16) 0.316(2) 0.088(7) Uani 1 1 d . . . . .
H24A H 0.619604 0.607897 0.283498 0.132 Uiso 1 1 calc R U . . .
H24B H 0.729098 0.673572 0.277128 0.132 Uiso 1 1 calc R U . . .
H24C H 0.729546 0.693998 0.382036 0.132 Uiso 1 1 calc R U . . .
Cl6A Cl 0.5702(17) 0.3843(16) 0.1400(15) 0.047(4) Uani 0.5 1 d D U P E 1
Cl7A Cl 1.0117(14) 0.5369(18) 0.2554(17) 0.043(4) Uani 0.5 1 d D U P E 1
Mo3A Mo 0.7876(13) 0.4503(6) 0.1714(8) 0.0410(17) Uani 0.5 1 d D . P E 1
N6A N 0.755(3) 0.5048(18) 0.1024(16) 0.045(5) Uani 0.5 1 d D U P E 1
C25A C 0.743(3) 0.536(2) 0.0295(19) 0.052(4) Uani 0.5 1 d D U P E 1
C26A C 0.730(3) 0.637(2) 0.063(2) 0.054(5) Uani 0.5 1 d D U P E 1
H26A H 0.655487 0.636074 0.012393 0.080 Uiso 0.5 1 calc R U P E 1
H26B H 0.805798 0.680810 0.073015 0.080 Uiso 0.5 1 calc R U P E 1
H26C H 0.719195 0.657695 0.124772 0.080 Uiso 0.5 1 calc R U P E 1
C27A C 0.863(3) 0.539(2) 0.010(2) 0.058(6) Uani 0.5 1 d D U P E 1
H27A H 0.902661 0.494377 0.025519 0.087 Uiso 0.5 1 calc R U P E 1
H27B H 0.922418 0.604167 0.050784 0.087 Uiso 0.5 1 calc R U P E 1
H27C H 0.840303 0.521630 -0.059901 0.087 Uiso 0.5 1 calc R U P E 1
C28A C 0.629(3) 0.467(2) -0.0648(19) 0.052(6) Uani 0.5 1 d D U P E 1
H28A H 0.613983 0.403363 -0.069491 0.078 Uiso 0.5 1 calc R U P E 1
H28B H 0.644348 0.464896 -0.121420 0.078 Uiso 0.5 1 calc R U P E 1
H28C H 0.554398 0.488742 -0.064472 0.078 Uiso 0.5 1 calc R U P E 1
N7A N 0.798(3) 0.3450(16) 0.0953(17) 0.039(5) Uani 0.5 1 d D U P E 1
C29A C 0.805(3) 0.260(2) 0.013(2) 0.052(5) Uani 0.5 1 d D U P E 1
C30A C 0.675(3) 0.215(2) -0.0685(19) 0.051(6) Uani 0.5 1 d D U P E 1
H30A H 0.636369 0.265165 -0.071812 0.076 Uiso 0.5 1 calc R U P E 1
H30B H 0.622796 0.172151 -0.056236 0.076 Uiso 0.5 1 calc R U P E 1
H30C H 0.680793 0.178868 -0.131057 0.076 Uiso 0.5 1 calc R U P E 1
C31A C 0.840(3) 0.191(2) 0.055(2) 0.053(6) Uani 0.5 1 d D U P E 1
H31A H 0.838468 0.131932 0.003155 0.080 Uiso 0.5 1 calc R U P E 1
H31B H 0.779207 0.176094 0.080926 0.080 Uiso 0.5 1 calc R U P E 1
H31C H 0.925388 0.221384 0.108764 0.080 Uiso 0.5 1 calc R U P E 1
C32A C 0.910(3) 0.292(2) -0.013(2) 0.053(5) Uani 0.5 1 d D U P E 1
H32A H 0.895427 0.244778 -0.079185 0.080 Uiso 0.5 1 calc R U P E 1
H32B H 0.991228 0.297624 0.034660 0.080 Uiso 0.5 1 calc R U P E 1
H32C H 0.910998 0.354080 -0.011124 0.080 Uiso 0.5 1 calc R U P E 1
Cl6B Cl 0.5799(18) 0.4108(16) 0.1646(16) 0.046(4) Uani 0.5 1 d D U P E 2
Cl7B Cl 1.0175(17) 0.555(2) 0.2756(19) 0.060(7) Uani 0.5 1 d D U P E 2
Mo3B Mo 0.7912(12) 0.4780(6) 0.1844(7) 0.0383(16) Uani 0.5 1 d D . P E 2
N6B N 0.760(3) 0.5505(18) 0.1344(17) 0.044(5) Uani 0.5 1 d D U P E 2
C25B C 0.743(3) 0.606(2) 0.0824(19) 0.052(4) Uani 0.5 1 d D U P E 2
C26B C 0.720(3) 0.550(2) -0.0255(19) 0.054(5) Uani 0.5 1 d D U P E 2
H26D H 0.644597 0.494547 -0.059483 0.081 Uiso 0.5 1 calc R U P E 2
H26E H 0.793660 0.528193 -0.029676 0.081 Uiso 0.5 1 calc R U P E 2
H26F H 0.707938 0.591356 -0.056755 0.081 Uiso 0.5 1 calc R U P E 2
C27B C 0.863(3) 0.691(2) 0.131(2) 0.055(6) Uani 0.5 1 d D U P E 2
H27D H 0.850514 0.729057 0.095594 0.082 Uiso 0.5 1 calc R U P E 2
H27E H 0.935583 0.668149 0.128715 0.082 Uiso 0.5 1 calc R U P E 2
H27F H 0.878112 0.731399 0.199736 0.082 Uiso 0.5 1 calc R U P E 2
C28B C 0.632(3) 0.644(2) 0.085(2) 0.053(6) Uani 0.5 1 d D U P E 2
H28D H 0.620776 0.652061 0.144791 0.079 Uiso 0.5 1 calc R U P E 2
H28E H 0.554679 0.597814 0.027000 0.079 Uiso 0.5 1 calc R U P E 2
H28F H 0.647090 0.705052 0.084304 0.079 Uiso 0.5 1 calc R U P E 2
N7B N 0.805(3) 0.3839(18) 0.0959(17) 0.042(5) Uani 0.5 1 d D U P E 2
C29B C 0.807(3) 0.311(2) 0.0018(17) 0.050(5) Uani 0.5 1 d D U P E 2
C30B C 0.830(3) 0.229(2) 0.020(3) 0.058(5) Uani 0.5 1 d D U P E 2
H30D H 0.840477 0.181231 -0.035096 0.086 Uiso 0.5 1 calc R U P E 2
H30E H 0.757168 0.198951 0.027896 0.086 Uiso 0.5 1 calc R U P E 2
H30F H 0.906411 0.251819 0.080892 0.086 Uiso 0.5 1 calc R U P E 2
C31B C 0.672(3) 0.281(2) -0.0782(19) 0.052(6) Uani 0.5 1 d D U P E 2
H31D H 0.657984 0.334842 -0.089703 0.077 Uiso 0.5 1 calc R U P E 2
H31E H 0.609290 0.260726 -0.055981 0.077 Uiso 0.5 1 calc R U P E 2
H31F H 0.662289 0.227255 -0.139434 0.077 Uiso 0.5 1 calc R U P E 2
C32B C 0.905(3) 0.357(2) -0.022(2) 0.059(6) Uani 0.5 1 d D U P E 2
H32D H 0.974812 0.405945 0.039495 0.088 Uiso 0.5 1 calc R U P E 2
H32E H 0.865898 0.386437 -0.061693 0.088 Uiso 0.5 1 calc R U P E 2
H32F H 0.937149 0.308305 -0.058676 0.088 Uiso 0.5 1 calc R U P E 2

loop_
_atom_site_aniso_label
_atom_site_aniso_U_11
_atom_site_aniso_U_22
_atom_site_aniso_U_33
_atom_site_aniso_U_23
_atom_site_aniso_U_13
_atom_site_aniso_U_12
Mo1 0.0395(7) 0.0430(8) 0.0650(10) 0.0098(7) 0.0179(7) 0.0153(6)
Cl2 0.044(2) 0.0430(19) 0.058(2) 0.0177(18) 0.0219(18) 0.0163(16)
Cl3 0.049(2) 0.070(3) 0.077(3) 0.044(2) 0.026(2) 0.023(2)
O1 0.052(6) 0.057(6) 0.040(5) 0.027(5) 0.015(5) 0.021(5)
O2 0.065(7) 0.066(7) 0.056(6) 0.039(6) 0.038(6) 0.029(6)
N1 0.033(6) 0.039(6) 0.084(10) 0.006(7) 0.015(6) 0.010(5)
N2 0.044(7) 0.044(6) 0.039(7) 0.004(5) 0.018(5) 0.013(5)
N3 0.046(7) 0.056(8) 0.061(7) -0.003(6) 0.025(5) 0.012(6)
Cl1A 0.040(4) 0.037(4) 0.051(6) 0.013(5) 0.023(5) 0.012(3)
Cl4A 0.051(4) 0.057(5) 0.036(5) 0.024(4) 0.018(4) 0.022(4)
Cl5A 0.043(5) 0.054(6) 0.043(7) 0.021(7) 0.016(5) 0.015(4)
Mo2A 0.0414(17) 0.0451(18) 0.040(2) 0.023(2) 0.0163(19) 0.0153(13)
N4A 0.044(10) 0.051(8) 0.033(11) 0.018(8) 0.009(11) 0.015(7)
N5A 0.043(10) 0.043(11) 0.047(13) 0.025(11) 0.020(12) 0.010(10)
C13A 0.055(8) 0.050(7) 0.051(10) 0.026(8) 0.021(8) 0.022(7)
C14A 0.058(10) 0.051(10) 0.052(11) 0.025(9) 0.023(9) 0.025(8)
C15A 0.059(10) 0.051(10) 0.050(12) 0.020(10) 0.021(10) 0.018(9)
C16A 0.057(12) 0.054(11) 0.049(11) 0.025(10) 0.023(10) 0.025(10)
C17A 0.051(8) 0.052(12) 0.049(11) 0.031(9) 0.020(10) 0.016(8)
C18A 0.055(10) 0.058(12) 0.049(12) 0.032(10) 0.023(11) 0.010(9)
C19A 0.054(9) 0.054(14) 0.053(13) 0.028(11) 0.017(11) 0.019(10)
C20A 0.053(12) 0.060(14) 0.047(12) 0.023(11) 0.014(12) 0.019(11)
Cl1B 0.047(4) 0.041(4) 0.047(6) 0.014(5) 0.016(5) 0.012(3)
Cl4B 0.047(4) 0.050(5) 0.034(5) 0.019(4) 0.016(4) 0.020(3)
Cl5B 0.040(4) 0.044(5) 0.031(6) 0.011(6) 0.016(4) 0.009(3)
Mo2B 0.0389(16) 0.0408(16) 0.036(2) 0.0196(19) 0.0124(18) 0.0125(12)
N4B 0.039(9) 0.053(8) 0.034(11) 0.017(8) 0.007(11) 0.013(7)
N5B 0.044(10) 0.040(11) 0.049(13) 0.025(11) 0.016(13) 0.011(10)
C13B 0.059(9) 0.052(7) 0.055(10) 0.023(8) 0.021(9) 0.019(7)
C14B 0.064(11) 0.045(11) 0.061(13) 0.023(10) 0.026(11) 0.023(9)
C15B 0.063(10) 0.053(10) 0.061(12) 0.021(10) 0.016(10) 0.015(9)
C16B 0.054(10) 0.051(10) 0.057(11) 0.026(9) 0.022(9) 0.020(9)
C17B 0.053(8) 0.053(11) 0.052(11) 0.033(9) 0.017(10) 0.014(9)
C18B 0.058(11) 0.057(12) 0.045(12) 0.037(11) 0.016(12) 0.011(10)
C19B 0.055(9) 0.055(14) 0.048(13) 0.033(11) 0.015(11) 0.016(10)
C20B 0.055(10) 0.058(13) 0.052(11) 0.031(10) 0.018(11) 0.012(10)
C1A 0.033(7) 0.053(8) 0.052(12) 0.014(8) 0.002(7) 0.007(6)
C2A 0.038(10) 0.061(10) 0.051(13) 0.019(10) 0.002(10) 0.010(8)
C3A 0.032(11) 0.056(11) 0.055(14) 0.008(10) 0.004(9) 0.002(9)
C4A 0.037(9) 0.052(11) 0.051(12) 0.016(9) 0.003(9) 0.004(9)
C1B 0.034(7) 0.052(8) 0.051(12) 0.015(8) 0.003(7) 0.006(6)
C2B 0.036(9) 0.053(9) 0.049(13) 0.016(10) -0.001(10) 0.005(7)
C3B 0.032(10) 0.057(11) 0.054(14) 0.012(11) 0.003(9) 0.005(9)
C4B 0.034(9) 0.051(11) 0.055(13) 0.025(9) 0.007(8) 0.001(9)
C5 0.054(8) 0.056(8) 0.031(6) 0.017(6) 0.019(6) 0.024(6)
C6 0.052(9) 0.056(9) 0.036(7) 0.019(7) 0.024(6) 0.026(7)
C7 0.052(8) 0.080(12) 0.051(8) 0.014(9) 0.013(7) 0.030(8)
C8 0.058(9) 0.083(11) 0.079(13) 0.052(10) 0.040(9) 0.040(8)
C9A 0.052(8) 0.035(10) 0.059(8) 0.004(7) 0.023(7) 0.007(8)
C10A 0.055(9) 0.035(12) 0.057(10) 0.006(9) 0.023(8) 0.007(10)
C11A 0.055(9) 0.033(12) 0.056(10) 0.009(9) 0.022(8) 0.008(10)
C12A 0.054(12) 0.042(11) 0.063(14) 0.011(9) 0.024(11) 0.008(10)
C9B 0.051(8) 0.033(10) 0.058(8) 0.004(7) 0.026(6) 0.005(8)
C10B 0.054(10) 0.031(12) 0.048(10) 0.002(10) 0.028(8) 0.005(10)
C11B 0.053(10) 0.034(12) 0.057(10) 0.006(9) 0.026(8) 0.006(11)
C12B 0.049(9) 0.035(10) 0.055(10) 0.008(8) 0.029(9) 0.010(8)
C21 0.049(8) 0.053(8) 0.030(6) 0.020(5) 0.001(6) 0.000(6)
C22 0.070(10) 0.057(9) 0.041(8) 0.020(7) 0.033(8) 0.015(8)
C23 0.056(10) 0.056(10) 0.096(15) 0.034(10) 0.021(10) 0.024(8)
C24 0.079(14) 0.077(14) 0.15(2) 0.073(15) 0.059(15) 0.038(11)
Cl6A 0.044(5) 0.065(12) 0.028(11) 0.020(8) 0.012(6) 0.020(6)
Cl7A 0.041(5) 0.078(11) 0.020(8) 0.028(9) 0.016(4) 0.027(5)
Mo3A 0.048(2) 0.057(4) 0.030(3) 0.026(3) 0.019(2) 0.024(3)
N6A 0.046(9) 0.061(14) 0.031(9) 0.026(11) 0.016(9) 0.015(12)
C25A 0.064(9) 0.063(9) 0.038(8) 0.035(7) 0.017(7) 0.019(8)
C26A 0.065(10) 0.063(9) 0.039(9) 0.032(8) 0.019(8) 0.018(9)
C27A 0.067(11) 0.072(13) 0.046(11) 0.038(10) 0.024(9) 0.020(10)
C28A 0.067(11) 0.065(12) 0.035(9) 0.035(9) 0.019(8) 0.020(10)
N7A 0.034(9) 0.047(11) 0.027(6) 0.018(8) 0.004(6) 0.001(12)
C29A 0.049(8) 0.058(10) 0.035(7) 0.017(7) 0.009(6) 0.014(8)
C30A 0.052(9) 0.059(11) 0.030(8) 0.015(8) 0.013(7) 0.012(9)
C31A 0.053(12) 0.054(11) 0.041(11) 0.018(9) 0.012(9) 0.016(10)
C32A 0.050(9) 0.065(11) 0.032(9) 0.018(8) 0.009(7) 0.015(9)
Cl6B 0.044(5) 0.063(11) 0.019(8) 0.011(7) 0.012(5) 0.013(5)
Cl7B 0.056(6) 0.078(10) 0.033(11) 0.009(7) 0.026(5) 0.014(5)
Mo3B 0.047(2) 0.059(4) 0.017(2) 0.020(3) 0.0163(18) 0.024(3)
N6B 0.041(9) 0.060(13) 0.038(10) 0.028(11) 0.017(10) 0.016(11)
C25B 0.061(9) 0.062(9) 0.038(8) 0.032(7) 0.015(7) 0.021(7)
C26B 0.068(10) 0.065(10) 0.038(8) 0.034(8) 0.020(8) 0.020(9)
C27B 0.061(11) 0.062(11) 0.046(11) 0.033(9) 0.020(10) 0.017(9)
C28B 0.057(11) 0.058(12) 0.039(11) 0.027(9) 0.010(9) 0.020(9)
N7B 0.036(9) 0.051(12) 0.024(6) 0.014(8) 0.006(6) 0.000(12)
C29B 0.050(8) 0.061(10) 0.025(7) 0.014(7) 0.010(6) 0.016(8)
C30B 0.052(10) 0.061(10) 0.041(9) 0.017(7) 0.009(8) 0.013(9)
C31B 0.050(9) 0.062(12) 0.024(8) 0.009(9) 0.008(7) 0.017(10)
C32B 0.052(11) 0.065(13) 0.043(11) 0.016(10) 0.014(9) 0.010(11)

loop_
_atom_type_symbol
_atom_type_description
_atom_type_scat_dispersion_real
_atom_type_scat_dispersion_imag
_atom_type_scat_source
C C 0.0033 0.0016 'International Tables Vol C Tables 4.2.6.8 and 6.1.1.4'
H H 0.0000 0.0000 'International Tables Vol C Tables 4.2.6.8 and 6.1.1.4'
Cl Cl 0.1484 0.1585 'International Tables Vol C Tables 4.2.6.8 and 6.1.1.4'
Mo Mo -1.6832 0.6857 'International Tables Vol C Tables 4.2.6.8 and 6.1.1.4'
N N 0.0061 0.0033 'International Tables Vol C Tables 4.2.6.8 and 6.1.1.4'
O O 0.0106 0.0060 'International Tables Vol C Tables 4.2.6.8 and 6.1.1.4'

loop_
_geom_angle_atom_site_label_1
_geom_angle_atom_site_label_2
_geom_angle_atom_site_label_3
_geom_angle
_geom_angle_site_symmetry_1
_geom_angle_site_symmetry_3
_geom_angle_publ_flag
N1 Mo1 N2 106.0(6) . . ?
N1 Mo1 N3 102.0(7) . . ?
N2 Mo1 N3 97.1(6) . . ?
N1 Mo1 Cl3 92.5(6) . . ?
N2 Mo1 Cl3 96.8(4) . . ?
N3 Mo1 Cl3 156.2(4) . . ?
N1 Mo1 Cl2 158.3(5) . . ?
N2 Mo1 Cl2 95.7(4) . . ?
N3 Mo1 Cl2 74.5(4) . . ?
Cl3 Mo1 Cl2 84.96(15) . . ?
N1 Mo1 Cl1B 85.1(5) . . ?
N2 Mo1 Cl1B 167.4(5) . . ?
N3 Mo1 Cl1B 74.2(5) . . ?
Cl3 Mo1 Cl1B 88.5(2) . . ?
Cl2 Mo1 Cl1B 73.3(3) . . ?
Mo2B Cl2 Mo1 102.51(17) . . ?
Mo1 Cl2 Mo2A 103.72(17) . . ?
C21 O1 C23 111.7(13) . . ?
C21 O1 Mo3A 119.5(9) . . ?
C23 O1 Mo3A 116.0(12) . . ?
C21 O1 Mo3B 110.2(9) . . ?
C23 O1 Mo3B 122.9(12) . . ?
C22 O2 C24 110.7(14) . . ?
C22 O2 Mo3B 119.8(10) . . ?
C24 O2 Mo3B 118.1(13) . . ?
C22 O2 Mo3A 113.6(10) . . ?
C24 O2 Mo3A 122.3(13) . . ?
C1B N1 Mo1 171.8(17) . . ?
C1A N1 Mo1 156.2(18) . . ?
C5 N2 Mo1 153.2(11) . . ?
C9A N3 Mo1 122.7(18) . . ?
C9B N3 Mo1 134.6(17) . . ?
C9A N3 H3NA 106.7 . . ?
Mo1 N3 H3NA 106.7 . . ?
C9A N3 H3NB 106.7 . . ?
Mo1 N3 H3NB 106.7 . . ?
H3NA N3 H3NB 106.6 . . ?
N4A Mo2A N5A 103.5(10) . . ?
N4A Mo2A Cl5A 99.3(10) . . ?
N5A Mo2A Cl5A 84.1(9) . . ?
N4A Mo2A Cl4A 94.9(9) . . ?
N5A Mo2A Cl4A 161.6(7) . . ?
Cl5A Mo2A Cl4A 93.5(4) . . ?
N4A Mo2A Cl1A 94.2(9) . . ?
N5A Mo2A Cl1A 89.6(9) . . ?
Cl5A Mo2A Cl1A 166.1(6) . . ?
Cl4A Mo2A Cl1A 88.5(4) . . ?
N4A Mo2A Cl2 172.6(9) . . ?
N5A Mo2A Cl2 79.3(6) . . ?
Cl5A Mo2A Cl2 87.8(5) . . ?
Cl4A Mo2A Cl2 82.4(3) . . ?
Cl1A Mo2A Cl2 78.8(3) . . ?
C13A N4A Mo2A 161(2) . . ?
C17A N5A Mo2A 128.5(18) . . ?
C17A N5A H5NA 105.2 . . ?
Mo2A N5A H5NA 105.2 . . ?
C17A N5A H5NB 105.2 . . ?
Mo2A N5A H5NB 105.2 . . ?
H5NA N5A H5NB 105.9 . . ?
C14A C13A C15A 115(3) . . ?
C14A C13A N4A 107(2) . . ?
C15A C13A N4A 108(2) . . ?
C14A C13A C16A 110(2) . . ?
C15A C13A C16A 110(2) . . ?
N4A C13A C16A 105(2) . . ?
C13A C14A H14A 109.5 . . ?
C13A C14A H14B 109.5 . . ?
H14A C14A H14B 109.5 . . ?
C13A C14A H14C 109.5 . . ?
H14A C14A H14C 109.5 . . ?
H14B C14A H14C 109.5 . . ?
C13A C15A H15A 109.5 . . ?
C13A C15A H15B 109.5 . . ?
H15A C15A H15B 109.5 . . ?
C13A C15A H15C 109.5 . . ?
H15A C15A H15C 109.5 . . ?
H15B C15A H15C 109.5 . . ?
C13A C16A H16A 109.5 . . ?
C13A C16A H16B 109.5 . . ?
H16A C16A H16B 109.5 . . ?
C13A C16A H16C 109.5 . . ?
H16A C16A H16C 109.5 . . ?
H16B C16A H16C 109.5 . . ?
N5A C17A C19A 107(2) . . ?
N5A C17A C18A 107(2) . . ?
C19A C17A C18A 113(2) . . ?
N5A C17A C20A 109(2) . . ?
C19A C17A C20A 109(3) . . ?
C18A C17A C20A 112(2) . . ?
C17A C18A H18A 109.5 . . ?
C17A C18A H18B 109.5 . . ?
H18A C18A H18B 109.5 . . ?
C17A C18A H18C 109.5 . . ?
H18A C18A H18C 109.5 . . ?
H18B C18A H18C 109.5 . . ?
C17A C19A H19A 109.5 . . ?
C17A C19A H19B 109.5 . . ?
H19A C19A H19B 109.5 . . ?
C17A C19A H19C 109.5 . . ?
H19A C19A H19C 109.5 . . ?
H19B C19A H19C 109.5 . . ?
C17A C20A H20A 109.5 . . ?
C17A C20A H20B 109.5 . . ?
H20A C20A H20B 109.5 . . ?
C17A C20A H20C 109.5 . . ?
H20A C20A H20C 109.5 . . ?
H20B C20A H20C 109.5 . . ?
Mo2B Cl1B Mo1 102.7(4) . . ?
N4B Mo2B N5B 104.0(11) . . ?
N4B Mo2B Cl5B 99.4(10) . . ?
N5B Mo2B Cl5B 84.6(9) . . ?
N4B Mo2B Cl4B 94.6(10) . . ?
N5B Mo2B Cl4B 161.4(6) . . ?
Cl5B Mo2B Cl4B 92.6(4) . . ?
N4B Mo2B Cl1B 92.3(9) . . ?
N5B Mo2B Cl1B 89.9(9) . . ?
Cl5B Mo2B Cl1B 168.0(6) . . ?
Cl4B Mo2B Cl1B 89.3(4) . . ?
N4B Mo2B Cl2 172.7(9) . . ?
N5B Mo2B Cl2 72.5(6) . . ?
Cl5B Mo2B Cl2 86.8(5) . . ?
Cl4B Mo2B Cl2 89.1(3) . . ?
Cl1B Mo2B Cl2 81.4(3) . . ?
C13B N4B Mo2B 164(2) . . ?
C17B N5B Mo2B 127.4(18) . . ?
C17B N5B H5NC 105.5 . . ?
Mo2B N5B H5NC 105.5 . . ?
C17B N5B H5ND 105.5 . . ?
Mo2B N5B H5ND 105.5 . . ?
H5NC N5B H5ND 106.0 . . ?
C14B C13B C15B 114(3) . . ?
C14B C13B N4B 107(2) . . ?
C15B C13B N4B 108(2) . . ?
C14B C13B C16B 110(2) . . ?
C15B C13B C16B 111(3) . . ?
N4B C13B C16B 105(2) . . ?
C13B C14B H14D 109.5 . . ?
C13B C14B H14E 109.5 . . ?
H14D C14B H14E 109.5 . . ?
C13B C14B H14F 109.5 . . ?
H14D C14B H14F 109.5 . . ?
H14E C14B H14F 109.5 . . ?
C13B C15B H15D 109.5 . . ?
C13B C15B H15E 109.5 . . ?
H15D C15B H15E 109.5 . . ?
C13B C15B H15F 109.5 . . ?
H15D C15B H15F 109.5 . . ?
H15E C15B H15F 109.5 . . ?
C13B C16B H16D 109.5 . . ?
C13B C16B H16E 109.5 . . ?
H16D C16B H16E 109.5 . . ?
C13B C16B H16F 109.5 . . ?
H16D C16B H16F 109.5 . . ?
H16E C16B H16F 109.5 . . ?
N5B C17B C18B 108(2) . . ?
N5B C17B C19B 108(2) . . ?
C18B C17B C19B 112(2) . . ?
N5B C17B C20B 108(2) . . ?
C18B C17B C20B 112(2) . . ?
C19B C17B C20B 109(3) . . ?
C17B C18B H18D 109.5 . . ?
C17B C18B H18E 109.5 . . ?
H18D C18B H18E 109.5 . . ?
C17B C18B H18F 109.5 . . ?
H18D C18B H18F 109.5 . . ?
H18E C18B H18F 109.5 . . ?
C17B C19B H19D 109.5 . . ?
C17B C19B H19E 109.5 . . ?
H19D C19B H19E 109.5 . . ?
C17B C19B H19F 109.5 . . ?
H19D C19B H19F 109.5 . . ?
H19E C19B H19F 109.5 . . ?
C17B C20B H20D 109.5 . . ?
C17B C20B H20E 109.5 . . ?
H20D C20B H20E 109.5 . . ?
C17B C20B H20F 109.5 . . ?
H20D C20B H20F 109.5 . . ?
H20E C20B H20F 109.5 . . ?
C4A C1A C2A 111(2) . . ?
C4A C1A N1 105(3) . . ?
C2A C1A N1 114(2) . . ?
C4A C1A C3A 110(2) . . ?
C2A C1A C3A 110(3) . . ?
N1 C1A C3A 107(3) . . ?
C1A C2A H2A 109.5 . . ?
C1A C2A H2B 109.5 . . ?
H2A C2A H2B 109.5 . . ?
C1A C2A H2C 109.5 . . ?
H2A C2A H2C 109.5 . . ?
H2B C2A H2C 109.5 . . ?
C1A C3A H3A 109.5 . . ?
C1A C3A H3B 109.5 . . ?
H3A C3A H3B 109.5 . . ?
C1A C3A H3C 109.5 . . ?
H3A C3A H3C 109.5 . . ?
H3B C3A H3C 109.5 . . ?
C1A C4A H4A 109.5 . . ?
C1A C4A H4B 109.5 . . ?
H4A C4A H4B 109.5 . . ?
C1A C4A H4C 109.5 . . ?
H4A C4A H4C 109.5 . . ?
H4B C4A H4C 109.5 . . ?
C4B C1B C2B 113(2) . . ?
C4B C1B N1 112(3) . . ?
C2B C1B N1 101(2) . . ?
C4B C1B C3B 112(2) . . ?
C2B C1B C3B 112(3) . . ?
N1 C1B C3B 106(3) . . ?
C1B C2B H2D 109.5 . . ?
C1B C2B H2E 109.5 . . ?
H2D C2B H2E 109.5 . . ?
C1B C2B H2F 109.5 . . ?
H2D C2B H2F 109.5 . . ?
H2E C2B H2F 109.5 . . ?
C1B C3B H3D 109.5 . . ?
C1B C3B H3E 109.5 . . ?
H3D C3B H3E 109.5 . . ?
C1B C3B H3F 109.5 . . ?
H3D C3B H3F 109.5 . . ?
H3E C3B H3F 109.5 . . ?
C1B C4B H4D 109.5 . . ?
C1B C4B H4E 109.5 . . ?
H4D C4B H4E 109.5 . . ?
C1B C4B H4F 109.5 . . ?
H4D C4B H4F 109.5 . . ?
H4E C4B H4F 109.5 . . ?
N2 C5 C8 109.3(13) . . ?
N2 C5 C7 111.5(14) . . ?
C8 C5 C7 111.4(15) . . ?
N2 C5 C6 103.9(12) . . ?
C8 C5 C6 109.1(14) . . ?
C7 C5 C6 111.4(14) . . ?
C5 C6 H6A 109.5 . . ?
C5 C6 H6B 109.5 . . ?
H6A C6 H6B 109.5 . . ?
C5 C6 H6C 109.5 . . ?
H6A C6 H6C 109.5 . . ?
H6B C6 H6C 109.5 . . ?
C5 C7 H7A 109.5 . . ?
C5 C7 H7B 109.5 . . ?
H7A C7 H7B 109.5 . . ?
C5 C7 H7C 109.5 . . ?
H7A C7 H7C 109.5 . . ?
H7B C7 H7C 109.5 . . ?
C5 C8 H8A 109.5 . . ?
C5 C8 H8B 109.5 . . ?
H8A C8 H8B 109.5 . . ?
C5 C8 H8C 109.5 . . ?
H8A C8 H8C 109.5 . . ?
H8B C8 H8C 109.5 . . ?
C11A C9A C10A 114(4) . . ?
C11A C9A N3 101(3) . . ?
C10A C9A N3 105(3) . . ?
C11A C9A C12A 113(3) . . ?
C10A C9A C12A 112(3) . . ?
N3 C9A C12A 112(3) . . ?
C9A C10A H10A 109.5 . . ?
C9A C10A H10B 109.5 . . ?
H10A C10A H10B 109.5 . . ?
C9A C10A H10C 109.5 . . ?
H10A C10A H10C 109.5 . . ?
H10B C10A H10C 109.5 . . ?
C9A C11A H11A 109.5 . . ?
C9A C11A H11B 109.5 . . ?
H11A C11A H11B 109.5 . . ?
C9A C11A H11C 109.5 . . ?
H11A C11A H11C 109.5 . . ?
H11B C11A H11C 109.5 . . ?
C9A C12A H12A 109.5 . . ?
C9A C12A H12B 109.5 . . ?
H12A C12A H12B 109.5 . . ?
C9A C12A H12C 109.5 . . ?
H12A C12A H12C 109.5 . . ?
H12B C12A H12C 109.5 . . ?
C11B C9B C10B 112(3) . . ?
C11B C9B N3 116(3) . . ?
C10B C9B N3 111(3) . . ?
C11B C9B C12B 110(3) . . ?
C10B C9B C12B 105(3) . . ?
N3 C9B C12B 102(2) . . ?
C9B C10B H10D 109.5 . . ?
C9B C10B H10E 109.5 . . ?
H10D C10B H10E 109.5 . . ?
C9B C10B H10F 109.5 . . ?
H10D C10B H10F 109.5 . . ?
H10E C10B H10F 109.5 . . ?
C9B C11B H11D 109.5 . . ?
C9B C11B H11E 109.5 . . ?
H11D C11B H11E 109.5 . . ?
C9B C11B H11F 109.5 . . ?
H11D C11B H11F 109.5 . . ?
H11E C11B H11F 109.5 . . ?
C9B C12B H12D 109.5 . . ?
C9B C12B H12E 109.5 . . ?
H12D C12B H12E 109.5 . . ?
C9B C12B H12F 109.5 . . ?
H12D C12B H12F 109.5 . . ?
H12E C12B H12F 109.5 . . ?
O1 C21 C22 108.8(12) . . ?
O1 C21 H21A 109.9 . . ?
C22 C21 H21A 109.9 . . ?
O1 C21 H21B 109.9 . . ?
C22 C21 H21B 109.9 . . ?
H21A C21 H21B 108.3 . . ?
O2 C22 C21 105.6(13) . . ?
O2 C22 H22A 110.6 . . ?
C21 C22 H22A 110.6 . . ?
O2 C22 H22B 110.6 . . ?
C21 C22 H22B 110.6 . . ?
H22A C22 H22B 108.8 . . ?
O1 C23 H23A 109.5 . . ?
O1 C23 H23B 109.5 . . ?
H23A C23 H23B 109.5 . . ?
O1 C23 H23C 109.5 . . ?
H23A C23 H23C 109.5 . . ?
H23B C23 H23C 109.5 . . ?
O2 C24 H24A 109.5 . . ?
O2 C24 H24B 109.5 . . ?
H24A C24 H24B 109.5 . . ?
O2 C24 H24C 109.5 . . ?
H24A C24 H24C 109.5 . . ?
H24B C24 H24C 109.5 . . ?
N6A Mo3A N7A 103.6(12) . . ?
N6A Mo3A O1 162.0(10) . . ?
N7A Mo3A O1 94.3(9) . . ?
N6A Mo3A Cl6A 95.6(14) . . ?
N7A Mo3A Cl6A 94.3(12) . . ?
O1 Mo3A Cl6A 84.0(8) . . ?
N6A Mo3A Cl7A 94.4(12) . . ?
N7A Mo3A Cl7A 97.7(14) . . ?
O1 Mo3A Cl7A 81.9(7) . . ?
Cl6A Mo3A Cl7A 162.0(9) . . ?
N6A Mo3A O2 95.8(10) . . ?
N7A Mo3A O2 160.6(10) . . ?
O1 Mo3A O2 66.3(5) . . ?
Cl6A Mo3A O2 82.5(6) . . ?
Cl7A Mo3A O2 81.7(8) . . ?
C25A N6A Mo3A 165(2) . . ?
N6A C25A C28A 109(2) . . ?
N6A C25A C26A 112(2) . . ?
C28A C25A C26A 109(2) . . ?
N6A C25A C27A 109(2) . . ?
C28A C25A C27A 110(2) . . ?
C26A C25A C27A 107(2) . . ?
C25A C26A H26A 109.5 . . ?
C25A C26A H26B 109.5 . . ?
H26A C26A H26B 109.5 . . ?
C25A C26A H26C 109.5 . . ?
H26A C26A H26C 109.5 . . ?
H26B C26A H26C 109.5 . . ?
C25A C27A H27A 109.5 . . ?
C25A C27A H27B 109.5 . . ?
H27A C27A H27B 109.5 . . ?
C25A C27A H27C 109.5 . . ?
H27A C27A H27C 109.5 . . ?
H27B C27A H27C 109.5 . . ?
C25A C28A H28A 109.5 . . ?
C25A C28A H28B 109.5 . . ?
H28A C28A H28B 109.5 . . ?
C25A C28A H28C 109.5 . . ?
H28A C28A H28C 109.5 . . ?
H28B C28A H28C 109.5 . . ?
C29A N7A Mo3A 168(2) . . ?
C30A C29A N7A 107(2) . . ?
C30A C29A C32A 116(2) . . ?
N7A C29A C32A 110(2) . . ?
C30A C29A C31A 110(3) . . ?
N7A C29A C31A 106(2) . . ?
C32A C29A C31A 108(2) . . ?
C29A C30A H30A 109.5 . . ?
C29A C30A H30B 109.5 . . ?
H30A C30A H30B 109.5 . . ?
C29A C30A H30C 109.5 . . ?
H30A C30A H30C 109.5 . . ?
H30B C30A H30C 109.5 . . ?
C29A C31A H31A 109.5 . . ?
C29A C31A H31B 109.5 . . ?
H31A C31A H31B 109.5 . . ?
C29A C31A H31C 109.5 . . ?
H31A C31A H31C 109.5 . . ?
H31B C31A H31C 109.5 . . ?
C29A C32A H32A 109.5 . . ?
C29A C32A H32B 109.5 . . ?
H32A C32A H32B 109.5 . . ?
C29A C32A H32C 109.5 . . ?
H32A C32A H32C 109.5 . . ?
H32B C32A H32C 109.5 . . ?
N6B Mo3B N7B 104.0(12) . . ?
N6B Mo3B O2 90.8(9) . . ?
N7B Mo3B O2 165.3(11) . . ?
N6B Mo3B O1 160.2(10) . . ?
N7B Mo3B O1 95.8(10) . . ?
O2 Mo3B O1 69.5(5) . . ?
N6B Mo3B Cl6B 99.0(14) . . ?
N7B Mo3B Cl6B 100.3(12) . . ?
O2 Mo3B Cl6B 77.4(6) . . ?
O1 Mo3B Cl6B 78.2(9) . . ?
N6B Mo3B Cl7B 97.3(13) . . ?
N7B Mo3B Cl7B 94.3(14) . . ?
O2 Mo3B Cl7B 83.3(9) . . ?
O1 Mo3B Cl7B 79.9(9) . . ?
Cl6B Mo3B Cl7B 154.8(10) . . ?
C25B N6B Mo3B 171(2) . . ?
N6B C25B C28B 111(2) . . ?
N6B C25B C26B 114(2) . . ?
C28B C25B C26B 107(2) . . ?
N6B C25B C27B 110(2) . . ?
C28B C25B C27B 108(2) . . ?
C26B C25B C27B 107(2) . . ?
C25B C26B H26D 109.5 . . ?
C25B C26B H26E 109.5 . . ?
H26D C26B H26E 109.5 . . ?
C25B C26B H26F 109.5 . . ?
H26D C26B H26F 109.5 . . ?
H26E C26B H26F 109.5 . . ?
C25B C27B H27D 109.5 . . ?
C25B C27B H27E 109.5 . . ?
H27D C27B H27E 109.5 . . ?
C25B C27B H27F 109.5 . . ?
H27D C27B H27F 109.5 . . ?
H27E C27B H27F 109.5 . . ?
C25B C28B H28D 109.5 . . ?
C25B C28B H28E 109.5 . . ?
H28D C28B H28E 109.5 . . ?
C25B C28B H28F 109.5 . . ?
H28D C28B H28F 109.5 . . ?
H28E C28B H28F 109.5 . . ?
C29B N7B Mo3B 167(2) . . ?
C30B C29B C32B 115(2) . . ?
C30B C29B N7B 105(2) . . ?
C32B C29B N7B 109(2) . . ?
C30B C29B C31B 110(3) . . ?
C32B C29B C31B 111(2) . . ?
N7B C29B C31B 105(2) . . ?
C29B C30B H30D 109.5 . . ?
C29B C30B H30E 109.5 . . ?
H30D C30B H30E 109.5 . . ?
C29B C30B H30F 109.5 . . ?
H30D C30B H30F 109.5 . . ?
H30E C30B H30F 109.5 . . ?
C29B C31B H31D 109.5 . . ?
C29B C31B H31E 109.5 . . ?
H31D C31B H31E 109.5 . . ?
C29B C31B H31F 109.5 . . ?
H31D C31B H31F 109.5 . . ?
H31E C31B H31F 109.5 . . ?
C29B C32B H32D 109.5 . . ?
C29B C32B H32E 109.5 . . ?
H32D C32B H32E 109.5 . . ?
C29B C32B H32F 109.5 . . ?
H32D C32B H32F 109.5 . . ?
H32E C32B H32F 109.5 . . ?

loop_
_geom_bond_atom_site_label_1
_geom_bond_atom_site_label_2
_geom_bond_distance
_geom_bond_site_symmetry_2
_geom_bond_publ_flag
Mo1 N1 1.719(13) . ?
Mo1 N2 1.731(13) . ?
Mo1 N3 2.221(14) . ?
Mo1 Cl3 2.415(5) . ?
Mo1 Cl2 2.653(4) . ?
Mo1 Cl1B 2.834(9) . ?
Cl2 Mo2B 2.611(6) . ?
Cl2 Mo2A 2.718(6) . ?
O1 C21 1.419(18) . ?
O1 C23 1.429(19) . ?
O1 Mo3A 2.304(15) . ?
O1 Mo3B 2.412(14) . ?
O2 C22 1.416(18) . ?
O2 C24 1.44(2) . ?
O2 Mo3B 2.217(14) . ?
O2 Mo3A 2.519(14) . ?
N1 C1B 1.52(2) . ?
N1 C1A 1.53(2) . ?
N2 C5 1.453(19) . ?
N3 C9A 1.53(3) . ?
N3 C9B 1.55(3) . ?
N3 H3NA 0.8800 . ?
N3 H3NB 0.8800 . ?
Cl1A Mo2A 2.450(12) . ?
Cl4A Mo2A 2.419(9) . ?
Cl5A Mo2A 2.375(10) . ?
Mo2A N4A 1.674(19) . ?
Mo2A N5A 2.23(2) . ?
N4A C13A 1.51(3) . ?
N5A C17A 1.46(3) . ?
N5A H5NA 0.8800 . ?
N5A H5NB 0.8800 . ?
C13A C14A 1.46(4) . ?
C13A C15A 1.50(3) . ?
C13A C16A 1.56(4) . ?
C14A H14A 0.9800 . ?
C14A H14B 0.9800 . ?
C14A H14C 0.9800 . ?
C15A H15A 0.9800 . ?
C15A H15B 0.9800 . ?
C15A H15C 0.9800 . ?
C16A H16A 0.9800 . ?
C16A H16B 0.9800 . ?
C16A H16C 0.9800 . ?
C17A C19A 1.52(3) . ?
C17A C18A 1.52(3) . ?
C17A C20A 1.55(4) . ?
C18A H18A 0.9800 . ?
C18A H18B 0.9800 . ?
C18A H18C 0.9800 . ?
C19A H19A 0.9800 . ?
C19A H19B 0.9800 . ?
C19A H19C 0.9800 . ?
C20A H20A 0.9800 . ?
C20A H20B 0.9800 . ?
C20A H20C 0.9800 . ?
Cl1B Mo2B 2.410(13) . ?
Cl4B Mo2B 2.393(8) . ?
Cl5B Mo2B 2.378(10) . ?
Mo2B N4B 1.677(19) . ?
Mo2B N5B 2.22(2) . ?
N4B C13B 1.52(3) . ?
N5B C17B 1.46(3) . ?
N5B H5NC 0.8800 . ?
N5B H5ND 0.8800 . ?
C13B C14B 1.46(4) . ?
C13B C15B 1.49(3) . ?
C13B C16B 1.56(4) . ?
C14B H14D 0.9800 . ?
C14B H14E 0.9800 . ?
C14B H14F 0.9800 . ?
C15B H15D 0.9800 . ?
C15B H15E 0.9800 . ?
C15B H15F 0.9800 . ?
C16B H16D 0.9800 . ?
C16B H16E 0.9800 . ?
C16B H16F 0.9800 . ?
C17B C18B 1.51(3) . ?
C17B C19B 1.52(3) . ?
C17B C20B 1.55(4) . ?
C18B H18D 0.9800 . ?
C18B H18E 0.9800 . ?
C18B H18F 0.9800 . ?
C19B H19D 0.9800 . ?
C19B H19E 0.9800 . ?
C19B H19F 0.9800 . ?
C20B H20D 0.9800 . ?
C20B H20E 0.9800 . ?
C20B H20F 0.9800 . ?
C1A C4A 1.49(3) . ?
C1A C2A 1.52(3) . ?
C1A C3A 1.54(3) . ?
C2A H2A 0.9800 . ?
C2A H2B 0.9800 . ?
C2A H2C 0.9800 . ?
C3A H3A 0.9800 . ?
C3A H3B 0.9800 . ?
C3A H3C 0.9800 . ?
C4A H4A 0.9800 . ?
C4A H4B 0.9800 . ?
C4A H4C 0.9800 . ?
C1B C4B 1.48(3) . ?
C1B C2B 1.51(3) . ?
C1B C3B 1.53(3) . ?
C2B H2D 0.9800 . ?
C2B H2E 0.9800 . ?
C2B H2F 0.9800 . ?
C3B H3D 0.9800 . ?
C3B H3E 0.9800 . ?
C3B H3F 0.9800 . ?
C4B H4D 0.9800 . ?
C4B H4E 0.9800 . ?
C4B H4F 0.9800 . ?
C5 C8 1.50(2) . ?
C5 C7 1.50(2) . ?
C5 C6 1.553(19) . ?
C6 H6A 0.9800 . ?
C6 H6B 0.9800 . ?
C6 H6C 0.9800 . ?
C7 H7A 0.9800 . ?
C7 H7B 0.9800 . ?
C7 H7C 0.9800 . ?
C8 H8A 0.9800 . ?
C8 H8B 0.9800 . ?
C8 H8C 0.9800 . ?
C9A C11A 1.46(5) . ?
C9A C10A 1.48(5) . ?
C9A C12A 1.56(5) . ?
C10A H10A 0.9800 . ?
C10A H10B 0.9800 . ?
C10A H10C 0.9800 . ?
C11A H11A 0.9800 . ?
C11A H11B 0.9800 . ?
C11A H11C 0.9800 . ?
C12A H12A 0.9800 . ?
C12A H12B 0.9800 . ?
C12A H12C 0.9800 . ?
C9B C11B 1.47(5) . ?
C9B C10B 1.53(5) . ?
C9B C12B 1.61(4) . ?
C10B H10D 0.9800 . ?
C10B H10E 0.9800 . ?
C10B H10F 0.9800 . ?
C11B H11D 0.9800 . ?
C11B H11E 0.9800 . ?
C11B H11F 0.9800 . ?
C12B H12D 0.9800 . ?
C12B H12E 0.9800 . ?
C12B H12F 0.9800 . ?
C21 C22 1.48(2) . ?
C21 H21A 0.9900 . ?
C21 H21B 0.9900 . ?
C22 H22A 0.9900 . ?
C22 H22B 0.9900 . ?
C23 H23A 0.9800 . ?
C23 H23B 0.9800 . ?
C23 H23C 0.9800 . ?
C24 H24A 0.9800 . ?
C24 H24B 0.9800 . ?
C24 H24C 0.9800 . ?
Cl6A Mo3A 2.419(11) . ?
Cl7A Mo3A 2.423(11) . ?
Mo3A N6A 1.660(18) . ?
Mo3A N7A 1.696(19) . ?
N6A C25A 1.44(3) . ?
C25A C28A 1.52(3) . ?
C25A C26A 1.53(3) . ?
C25A C27A 1.53(3) . ?
C26A H26A 0.9800 . ?
C26A H26B 0.9800 . ?
C26A H26C 0.9800 . ?
C27A H27A 0.9800 . ?
C27A H27B 0.9800 . ?
C27A H27C 0.9800 . ?
C28A H28A 0.9800 . ?
C28A H28B 0.9800 . ?
C28A H28C 0.9800 . ?
N7A C29A 1.51(3) . ?
C29A C30A 1.49(3) . ?
C29A C32A 1.51(4) . ?
C29A C31A 1.55(3) . ?
C30A H30A 0.9800 . ?
C30A H30B 0.9800 . ?
C30A H30C 0.9800 . ?
C31A H31A 0.9800 . ?
C31A H31B 0.9800 . ?
C31A H31C 0.9800 . ?
C32A H32A 0.9800 . ?
C32A H32B 0.9800 . ?
C32A H32C 0.9800 . ?
Cl6B Mo3B 2.421(11) . ?
Cl7B Mo3B 2.422(12) . ?
Mo3B N6B 1.676(18) . ?
Mo3B N7B 1.691(19) . ?
N6B C25B 1.44(3) . ?
C25B C28B 1.52(3) . ?
C25B C26B 1.53(3) . ?
C25B C27B 1.54(3) . ?
C26B H26D 0.9800 . ?
C26B H26E 0.9800 . ?
C26B H26F 0.9800 . ?
C27B H27D 0.9800 . ?
C27B H27E 0.9800 . ?
C27B H27F 0.9800 . ?
C28B H28D 0.9800 . ?
C28B H28E 0.9800 . ?
C28B H28F 0.9800 . ?
N7B C29B 1.52(3) . ?
C29B C30B 1.50(3) . ?
C29B C32B 1.51(3) . ?
C29B C31B 1.55(3) . ?
C30B H30D 0.9800 . ?
C30B H30E 0.9800 . ?
C30B H30F 0.9800 . ?
C31B H31D 0.9800 . ?
C31B H31E 0.9800 . ?
C31B H31F 0.9800 . ?
C32B H32D 0.9800 . ?
C32B H32E 0.9800 . ?
C32B H32F 0.9800 . ?

loop_
_geom_torsion_atom_site_label_1
_geom_torsion_atom_site_label_2
_geom_torsion_atom_site_label_3
_geom_torsion_atom_site_label_4
_geom_torsion
_geom_torsion_site_symmetry_1
_geom_torsion_site_symmetry_2
_geom_torsion_site_symmetry_3
_geom_torsion_site_symmetry_4
_geom_torsion_publ_flag
N2 Mo1 N1 C1A -102(4) . . . . ?
N3 Mo1 N1 C1A 157(4) . . . . ?
Cl3 Mo1 N1 C1A -4(4) . . . . ?
Cl2 Mo1 N1 C1A 79(4) . . . . ?
N1 Mo1 N2 C5 5(3) . . . . ?
N3 Mo1 N2 C5 110(2) . . . . ?
Cl3 Mo1 N2 C5 -89(2) . . . . ?
Cl2 Mo1 N2 C5 -175(2) . . . . ?
Cl1B Mo1 N2 C5 156.2(18) . . . . ?
N5A Mo2A N4A C13A 155(6) . . . . ?
Cl5A Mo2A N4A C13A -119(6) . . . . ?
Cl4A Mo2A N4A C13A -25(7) . . . . ?
Cl1A Mo2A N4A C13A 64(6) . . . . ?
Mo2A N4A C13A C14A 71(7) . . . . ?
Mo2A N4A C13A C15A -54(7) . . . . ?
Mo2A N4A C13A C16A -172(6) . . . . ?
Mo2A N5A C17A C19A 66(3) . . . . ?
Mo2A N5A C17A C18A -56(3) . . . . ?
Mo2A N5A C17A C20A -177(2) . . . . ?
N5B Mo2B N4B C13B 168(7) . . . . ?
Cl5B Mo2B N4B C13B -105(7) . . . . ?
Cl4B Mo2B N4B C13B -12(8) . . . . ?
Cl1B Mo2B N4B C13B 78(7) . . . . ?
Mo2B N4B C13B C14B 54(8) . . . . ?
Mo2B N4B C13B C15B -70(8) . . . . ?
Mo2B N4B C13B C16B 171(7) . . . . ?
Mo2B N5B C17B C18B -54(3) . . . . ?
Mo2B N5B C17B C19B 68(3) . . . . ?
Mo2B N5B C17B C20B -175(2) . . . . ?
Mo1 N1 C1A C4A 172(3) . . . . ?
Mo1 N1 C1A C2A -66(5) . . . . ?
Mo1 N1 C1A C3A 56(5) . . . . ?
Mo1 N2 C5 C8 -160(2) . . . . ?
Mo1 N2 C5 C7 -36(3) . . . . ?
Mo1 N2 C5 C6 84(3) . . . . ?
Mo1 N3 C9A C11A -175(2) . . . . ?
Mo1 N3 C9A C10A 67(3) . . . . ?
Mo1 N3 C9A C12A -54(3) . . . . ?
Mo1 N3 C9B C11B 173(2) . . . . ?
Mo1 N3 C9B C10B 43(4) . . . . ?
Mo1 N3 C9B C12B -68(3) . . . . ?
C23 O1 C21 C22 -174.8(14) . . . . ?
Mo3A O1 C21 C22 45.1(16) . . . . ?
Mo3B O1 C21 C22 44.9(15) . . . . ?
C24 O2 C22 C21 -174.5(15) . . . . ?
Mo3B O2 C22 C21 42.5(17) . . . . ?
Mo3A O2 C22 C21 43.4(15) . . . . ?
O1 C21 C22 O2 -55.9(17) . . . . ?
N7A Mo3A N6A C25A -26(9) . . . . ?
O1 Mo3A N6A C25A 150(7) . . . . ?
Cl6A Mo3A N6A C25A -122(8) . . . . ?
Cl7A Mo3A N6A C25A 73(9) . . . . ?
O2 Mo3A N6A C25A 155(8) . . . . ?
Mo3A N6A C25A C28A 84(9) . . . . ?
Mo3A N6A C25A C26A -155(8) . . . . ?
Mo3A N6A C25A C27A -36(9) . . . . ?
N6A Mo3A N7A C29A 7(12) . . . . ?
O1 Mo3A N7A C29A -172(12) . . . . ?
Cl6A Mo3A N7A C29A 104(12) . . . . ?
Cl7A Mo3A N7A C29A -90(12) . . . . ?
O2 Mo3A N7A C29A -176(9) . . . . ?
Mo3A N7A C29A C30A -71(12) . . . . ?
Mo3A N7A C29A C32A 55(12) . . . . ?
Mo3A N7A C29A C31A 171(11) . . . . ?
N6B Mo3B N7B C29B -8(11) . . . . ?
O2 Mo3B N7B C29B 173(7) . . . . ?
O1 Mo3B N7B C29B 173(10) . . . . ?
Cl6B Mo3B N7B C29B 94(10) . . . . ?
Cl7B Mo3B N7B C29B -107(10) . . . . ?
Mo3B N7B C29B C30B -170(10) . . . . ?
Mo3B N7B C29B C32B 65(11) . . . . ?
Mo3B N7B C29B C31B -54(11) . . . . ?
